data_4080124
loop_
_publ_author_name
'Murugesapandian, Balasubramanian'
'Kuzdrowska, Magdalena'
'Gamer, Michael T.'
'Hartenstein, Larissa'
'Roesky, Peter W.'

_publ_section_title
;
 (Iminophosphoranyl)(thiophosphoranyl)methanide
 {CH(PPh2NSiMe3)(Ph2PS)}&#x2212;as a Ligand in Rare-Earth-Element
 Chemistry
;
_journal_issue 5
_journal_name_full Organometallics
_journal_page_first 1500
_journal_page_last 1506
_journal_paper_doi 10.1021/om400001e
_journal_volume 32
_journal_year 2013
_chemical_formula_moiety 'C36 H58 N3 P2 S Si5 Y'
_chemical_formula_sum 'C36 H58 N3 P2 S Si5 Y'
_chemical_formula_weight 856.21
_chemical_name_systematic
; 
 ? 
;
_space_group_IT_number 4
_space_group_name_Hall 'P 2yb'
_symmetry_cell_setting monoclinic
_symmetry_Int_Tables_number 4
_symmetry_space_group_name_Hall 'P 2yb'
_symmetry_space_group_name_H-M 'P 1 21 1'
_atom_sites_solution_hydrogens geom
_atom_sites_solution_primary direct
_atom_sites_solution_secondary difmap
_audit_creation_method SHELXL-97
_cell_angle_alpha 90.00
_cell_angle_beta 92.465(3)
_cell_angle_gamma 90.00
_cell_formula_units_Z 8
_cell_length_a 17.9574(8)
_cell_length_b 18.1055(5)
_cell_length_c 28.2892(10)
_cell_measurement_reflns_used 29199
_cell_measurement_temperature 150(2)
_cell_measurement_theta_max 29.04
_cell_measurement_theta_min 1.60
_cell_volume 9189.1(6)
_computing_cell_refinement 'STOE X-AREA, PLATON (A.L.Spek, 2005)'
_computing_data_collection 'STOE X-AREA'
_computing_data_reduction 'STOE X-RED, PLATON (A.L.Spek, 2005)'
_computing_molecular_graphics
;
O. V. Dolomanov, L. J. Bourhis, R. J. Gildea, J. A. K. Howard and H. Puschmann,
OLEX2: a complete structure solution, refinement and analysis program.
J. Appl. Cryst. (2009). 42, 339-341.
;
_computing_publication_material
;
O. V. Dolomanov, L. J. Bourhis, R. J. Gildea, J. A. K. Howard and H. Puschmann,
OLEX2: a complete structure solution, refinement and analysis program.
J. Appl. Cryst. (2009). 42, 339-341.
;
_computing_structure_refinement 'SHELXL-97 (Sheldrick, 1997)'
_computing_structure_solution 'SHELXS-97 (Sheldrick, 1997)'
_diffrn_ambient_temperature 150(2)
_diffrn_measured_fraction_theta_full 0.992
_diffrn_measured_fraction_theta_max 0.992
_diffrn_measurement_device_type 'STOE IPDS 2'
_diffrn_measurement_method 'area detector'
_diffrn_radiation_monochromator graphite
_diffrn_radiation_source 'fine-focus sealed tube'
_diffrn_radiation_type MoK\a
_diffrn_radiation_wavelength 0.71073
_diffrn_reflns_av_R_equivalents 0.0956
_diffrn_reflns_av_sigmaI/netI 0.1950
_diffrn_reflns_limit_h_max 21
_diffrn_reflns_limit_h_min -21
_diffrn_reflns_limit_k_max 21
_diffrn_reflns_limit_k_min -21
_diffrn_reflns_limit_l_max 33
_diffrn_reflns_limit_l_min -34
_diffrn_reflns_number 61128
_diffrn_reflns_theta_full 25.35
_diffrn_reflns_theta_max 25.35
_diffrn_reflns_theta_min 1.73
_exptl_absorpt_coefficient_mu 1.542
_exptl_absorpt_correction_T_max 0.7573
_exptl_absorpt_correction_T_min 0.5797
_exptl_absorpt_correction_type integration
_exptl_absorpt_process_details 'STOE X-RED & X-SHAPE'
_exptl_crystal_colour colourless
_exptl_crystal_density_diffrn 1.238
_exptl_crystal_density_method 'not measured'
_exptl_crystal_description fragment
_exptl_crystal_F_000 3600
_exptl_crystal_size_max 0.471
_exptl_crystal_size_mid 0.383
_exptl_crystal_size_min 0.227
_refine_diff_density_max 0.727
_refine_diff_density_min -0.626
_refine_diff_density_rms 0.074
_refine_ls_abs_structure_details 'Flack H D (1983), Acta Cryst. A39, 876-881'
_refine_ls_abs_structure_Flack 0.289(10)
_refine_ls_extinction_method none
_refine_ls_goodness_of_fit_ref 0.803
_refine_ls_hydrogen_treatment constr
_refine_ls_matrix_type full
_refine_ls_number_parameters 1788
_refine_ls_number_reflns 32935
_refine_ls_number_restraints 61
_refine_ls_restrained_S_all 0.806
_refine_ls_R_factor_all 0.1297
_refine_ls_R_factor_gt 0.0548
_refine_ls_shift/su_max 0.002
_refine_ls_shift/su_mean 0.000
_refine_ls_structure_factor_coef Fsqd
_refine_ls_weighting_details 'calc w=1/[\s^2^(Fo^2^)+(0.0111P)^2^+0.0000P] where P=(Fo^2^+2Fc^2^)/3'
_refine_ls_weighting_scheme calc
_refine_ls_wR_factor_gt 0.0717
_refine_ls_wR_factor_ref 0.0865
_reflns_number_gt 16749
_reflns_number_total 32935
_reflns_threshold_expression >2sigma(I)
_cod_data_source_file om400001e_si_001.cif
_cod_data_source_block 3a
_cod_original_sg_symbol_H-M 'P 21'
_cod_database_code 4080124

loop_
_symmetry_equiv_pos_as_xyz
'x, y, z'
'-x, y+1/2, -z'

loop_
_atom_site_label
_atom_site_type_symbol
_atom_site_fract_x
_atom_site_fract_y
_atom_site_fract_z
_atom_site_U_iso_or_equiv
_atom_site_adp_type
_atom_site_occupancy
_atom_site_symmetry_multiplicity
_atom_site_calc_flag
_atom_site_refinement_flags
_atom_site_disorder_assembly
_atom_site_disorder_group
Y2 Y 0.96070(5) 0.34968(4) 0.89770(3) 0.0292(2) Uani 1 1 d . . .
Y3 Y 1.03219(5) 0.83251(3) 0.61058(3) 0.0279(2) Uani 1 1 d . . .
Y1 Y 1.43400(5) 0.35391(5) 0.68500(3) 0.0330(2) Uani 1 1 d . . .
Y4 Y 0.55640(5) 0.85462(4) 0.81342(3) 0.02743(19) Uani 1 1 d . . .
S2 S 0.85102(14) 0.39671(10) 0.96213(8) 0.0367(6) Uani 1 1 d . . .
S3 S 1.15498(14) 0.78719(10) 0.55906(9) 0.0428(6) Uani 1 1 d . . .
S1 S 1.41605(16) 0.23573(12) 0.62373(9) 0.0462(7) Uani 1 1 d . . .
S4 S 0.59215(14) 0.96078(11) 0.88358(8) 0.0346(6) Uani 1 1 d . . .
P1 P 0.86292(13) 0.29479(10) 0.98764(8) 0.0281(5) Uani 1 1 d . . .
P2 P 1.03419(13) 0.29118(10) 0.99030(7) 0.0231(5) Uani 1 1 d . . .
P3 P 1.14292(14) 0.88576(11) 0.52675(8) 0.0318(6) Uani 1 1 d . . .
P4 P 0.97003(14) 0.89168(10) 0.51450(7) 0.0266(5) Uani 1 1 d . . .
P5 P 1.51296(15) 0.26687(12) 0.59749(8) 0.0349(6) Uani 1 1 d . . .
P6 P 1.49421(14) 0.43848(11) 0.59896(8) 0.0281(5) Uani 1 1 d . . .
P7 P 0.49371(15) 0.93306(11) 0.90921(8) 0.0286(6) Uani 1 1 d . . .
P8 P 0.50635(14) 0.76270(11) 0.89885(8) 0.0256(5) Uani 1 1 d . . .
Si6 Si 1.13139(15) 0.41849(12) 0.96273(9) 0.0319(6) Uani 1 1 d . . .
Si5 Si 1.25418(19) 0.26589(18) 0.70857(11) 0.0724(10) Uani 1 1 d . . .
H5A H 1.2118 0.2920 0.7231 0.087 Uiso 0.65 1 calc PR A 1
H5B H 1.2128 0.2776 0.7299 0.087 Uiso 0.35 1 calc PR A 2
Si7 Si 1.00978(19) 0.45553(15) 0.82192(10) 0.0556(9) Uani 1 1 d . . .
H7A H 1.0454 0.4202 0.8380 0.067 Uiso 1 1 calc R . .
Si18 Si 0.41767(16) 0.77975(14) 0.73481(10) 0.0475(7) Uani 1 1 d . . .
H18A H 0.4502 0.7350 0.7378 0.057 Uiso 1 1 calc R . .
Si9 Si 0.88793(19) 0.23632(17) 0.83215(11) 0.0608(9) Uani 1 1 d . . .
H9A H 0.8583 0.2675 0.8537 0.073 Uiso 1 1 calc R . .
Si10 Si 1.05425(19) 0.21387(16) 0.82899(11) 0.0517(8) Uani 1 1 d . . .
H10A H 1.0986 0.2453 0.8375 0.062 Uiso 1 1 calc R . .
Si11 Si 0.86360(15) 0.77053(12) 0.53925(9) 0.0323(6) Uani 1 1 d . . .
Si12 Si 1.10565(19) 0.94163(16) 0.68190(11) 0.0569(8) Uani 1 1 d . . .
H12A H 1.1370 0.9047 0.6656 0.068 Uiso 1 1 calc R . .
Si8 Si 0.8521(2) 0.49868(17) 0.84053(13) 0.0778(11) Uani 1 1 d . . .
H8B H 0.8519 0.4969 0.8052 0.093 Uiso 0.35 1 calc PR B 2
H8A H 0.8526 0.5409 0.8633 0.093 Uiso 0.65 1 calc PR B 1
Si14 Si 0.96362(17) 0.72481(15) 0.68084(9) 0.0460(8) Uani 1 1 d . . .
H14 H 0.9336 0.7660 0.6662 0.055 Uiso 1 1 calc R . .
Si15 Si 1.11486(17) 0.66555(14) 0.66357(10) 0.0512(8) Uani 1 1 d . . .
H15A H 1.1547 0.6739 0.6405 0.061 Uiso 1 1 calc R . .
Si13 Si 0.94100(19) 0.97584(15) 0.67153(10) 0.0487(8) Uani 1 1 d . . .
H13S H 0.8960 0.9467 0.6609 0.058 Uiso 1 1 calc R . .
Si1 Si 1.34903(17) 0.51325(13) 0.61945(11) 0.0461(7) Uani 1 1 d . . .
Si4 Si 1.32005(18) 0.39063(16) 0.76039(10) 0.0545(8) Uani 1 1 d . . .
H4 H 1.3627 0.4249 0.7554 0.065 Uiso 1 1 calc R D .
Si2 Si 1.56097(17) 0.41448(14) 0.74971(9) 0.0431(7) Uani 1 1 d . . .
H2 H 1.5307 0.4475 0.7280 0.052 Uiso 1 1 calc R . .
Si3 Si 1.53547(18) 0.25708(14) 0.77980(10) 0.0558(8) Uani 1 1 d . . .
H3 H 1.5048 0.2659 0.8079 0.067 Uiso 1 1 calc R . .
Si16 Si 0.64376(16) 0.68625(13) 0.86661(10) 0.0407(7) Uani 1 1 d . . .
Si17 Si 0.44922(15) 0.94359(13) 0.74767(9) 0.0438(6) Uani 1 1 d . . .
H17A H 0.4794 0.9692 0.7733 0.053 Uiso 1 1 calc R . .
Si19 Si 0.66573(17) 0.82145(15) 0.73398(9) 0.0439(7) Uani 1 1 d . . .
H19A H 0.6282 0.7832 0.7421 0.053 Uiso 1 1 calc R . .
Si20 Si 0.71911(16) 0.95948(14) 0.78040(10) 0.0489(7) Uani 1 1 d . . .
H20 H 0.7515 0.9580 0.7525 0.059 Uiso 1 1 calc R . .
N4 N 1.0596(4) 0.3559(4) 0.9551(2) 0.0268(15) Uani 1 1 d . . .
N5 N 0.9321(5) 0.4477(4) 0.8524(3) 0.046(2) Uani 1 1 d . C .
N6 N 0.9767(5) 0.2587(4) 0.8465(3) 0.045(2) Uani 1 1 d . . .
N7 N 0.9383(4) 0.8323(3) 0.5498(2) 0.0250(16) Uani 1 1 d . . .
N9 N 1.0169(5) 0.9256(4) 0.6604(2) 0.039(2) Uani 1 1 d . . .
N8 N 1.0457(5) 0.7270(4) 0.6520(2) 0.042(2) Uani 1 1 d . . .
N1 N 1.4219(4) 0.4489(3) 0.6295(2) 0.0317(18) Uani 1 1 d . . .
N3 N 1.3238(4) 0.3274(4) 0.7160(2) 0.053(2) Uani 1 1 d . D .
N2 N 1.5220(4) 0.3326(4) 0.7419(2) 0.0337(18) Uani 1 1 d . . .
N10 N 0.5718(4) 0.7508(3) 0.8640(2) 0.0270(17) Uani 1 1 d . . .
N11 N 0.4669(4) 0.8545(4) 0.7559(2) 0.0358(17) Uani 1 1 d . . .
N12 N 0.6575(4) 0.8868(4) 0.7748(2) 0.0354(18) Uani 1 1 d . . .
C44 C 0.8489(5) 0.2934(4) 1.0515(3) 0.029(2) Uani 1 1 d . . .
C49 C 0.8059(5) 0.3478(5) 1.0726(3) 0.047(2) Uani 1 1 d . . .
H49 H 0.7857 0.3876 1.0543 0.056 Uiso 1 1 calc R . .
C48 C 0.7930(6) 0.3431(5) 1.1212(3) 0.053(3) Uani 1 1 d . . .
H48 H 0.7625 0.3783 1.1360 0.063 Uiso 1 1 calc R . .
C47 C 0.8255(5) 0.2863(5) 1.1465(3) 0.048(2) Uani 1 1 d . . .
H47 H 0.8169 0.2828 1.1793 0.057 Uiso 1 1 calc R . .
C46 C 0.8694(5) 0.2348(5) 1.1269(3) 0.047(2) Uani 1 1 d . . .
H46 H 0.8922 0.1972 1.1460 0.056 Uiso 1 1 calc R . .
C45 C 0.8807(5) 0.2377(4) 1.0785(3) 0.035(2) Uani 1 1 d . . .
H45 H 0.9103 0.2012 1.0642 0.043 Uiso 1 1 calc R . .
C38 C 0.7883(5) 0.2355(4) 0.9643(3) 0.033(2) Uani 1 1 d . . .
C43 C 0.7208(6) 0.2686(5) 0.9490(3) 0.054(3) Uani 1 1 d . . .
H43 H 0.7154 0.3207 0.9504 0.065 Uiso 1 1 calc R . .
C42 C 0.6624(6) 0.2255(5) 0.9318(4) 0.066(3) Uani 1 1 d . . .
H42 H 0.6174 0.2479 0.9202 0.079 Uiso 1 1 calc R . .
C41 C 0.6698(6) 0.1480(5) 0.9317(4) 0.055(3) Uani 1 1 d . . .
H41 H 0.6295 0.1178 0.9205 0.066 Uiso 1 1 calc R . .
C40 C 0.7342(6) 0.1171(5) 0.9475(4) 0.053(3) Uani 1 1 d . . .
H40 H 0.7398 0.0649 0.9464 0.064 Uiso 1 1 calc R . .
C39 C 0.7922(6) 0.1597(5) 0.9653(4) 0.048(3) Uani 1 1 d . . .
H39 H 0.8356 0.1364 0.9786 0.057 Uiso 1 1 calc R . .
C37 C 0.9464(5) 0.2588(4) 0.9696(3) 0.0242(19) Uani 1 1 d . . .
H37 H 0.9448 0.2052 0.9610 0.029 Uiso 1 1 calc R . .
C56 C 1.0345(5) 0.3243(5) 1.0503(3) 0.034(2) Uani 1 1 d . . .
C61 C 1.0006(5) 0.3912(5) 1.0582(3) 0.044(3) Uani 1 1 d . . .
H61 H 0.9796 0.4190 1.0324 0.052 Uiso 1 1 calc R . .
C60 C 0.9971(7) 0.4192(7) 1.1075(5) 0.079(4) Uani 1 1 d . . .
H60 H 0.9751 0.4653 1.1147 0.094 Uiso 1 1 calc R . .
C59 C 1.0283(7) 0.3734(6) 1.1417(4) 0.067(3) Uani 1 1 d U . .
H59 H 1.0250 0.3889 1.1736 0.081 Uiso 1 1 calc R . .
C58 C 1.0626(6) 0.3092(6) 1.1345(3) 0.061(3) Uani 1 1 d . . .
H58 H 1.0841 0.2812 1.1600 0.074 Uiso 1 1 calc R . .
C57 C 1.0653(6) 0.2854(5) 1.0880(3) 0.049(3) Uani 1 1 d . . .
H57 H 1.0896 0.2400 1.0819 0.059 Uiso 1 1 calc R . .
C50 C 1.0942(6) 0.2119(4) 0.9914(3) 0.036(2) Uani 1 1 d . . .
C55 C 1.0711(6) 0.1443(4) 1.0103(3) 0.046(3) Uani 1 1 d . . .
H55 H 1.0216 0.1392 1.0205 0.056 Uiso 1 1 calc R . .
C54 C 1.1196(7) 0.0851(5) 1.0143(4) 0.065(3) Uani 1 1 d . . .
H54 H 1.1045 0.0412 1.0297 0.078 Uiso 1 1 calc R . .
C53 C 1.1882(6) 0.0887(5) 0.9967(4) 0.062(3) Uani 1 1 d . . .
H53 H 1.2195 0.0464 0.9975 0.075 Uiso 1 1 calc R . .
C52 C 1.2134(6) 0.1552(4) 0.9769(4) 0.050(3) Uani 1 1 d . . .
H52 H 1.2625 0.1589 0.9660 0.060 Uiso 1 1 calc R . .
C51 C 1.1650(6) 0.2156(5) 0.9736(3) 0.035(2) Uani 1 1 d . . .
H51 H 1.1807 0.2598 0.9589 0.042 Uiso 1 1 calc R . .
C63 C 1.1885(6) 0.4065(5) 1.0188(3) 0.046(3) Uani 1 1 d . . .
H63A H 1.1997 0.3540 1.0237 0.068 Uiso 1 1 calc R . .
H63B H 1.1607 0.4251 1.0454 0.068 Uiso 1 1 calc R . .
H63C H 1.2352 0.4342 1.0169 0.068 Uiso 1 1 calc R . .
C64 C 1.0905(6) 0.5141(5) 0.9615(4) 0.051(3) Uani 1 1 d . . .
H64A H 1.0615 0.5217 0.9896 0.076 Uiso 1 1 calc R . .
H64B H 1.0580 0.5200 0.9330 0.076 Uiso 1 1 calc R . .
H64C H 1.1308 0.5506 0.9611 0.076 Uiso 1 1 calc R . .
C62 C 1.1978(6) 0.4129(5) 0.9133(3) 0.041(2) Uani 1 1 d . . .
H62A H 1.1715 0.4256 0.8834 0.062 Uiso 1 1 calc R . .
H62B H 1.2176 0.3626 0.9115 0.062 Uiso 1 1 calc R . .
H62C H 1.2390 0.4476 0.9194 0.062 Uiso 1 1 calc R . .
C65 C 1.0082(8) 0.4276(7) 0.7600(4) 0.088(4) Uani 1 1 d . . .
H65A H 0.9720 0.4578 0.7418 0.132 Uiso 1 1 calc R . .
H65B H 0.9940 0.3755 0.7574 0.132 Uiso 1 1 calc R . .
H65C H 1.0578 0.4345 0.7476 0.132 Uiso 1 1 calc R . .
C66 C 1.0605(7) 0.5489(6) 0.8261(5) 0.092(4) Uani 1 1 d . . .
H66A H 1.1085 0.5427 0.8434 0.138 Uiso 1 1 calc R . .
H66B H 1.0299 0.5845 0.8428 0.138 Uiso 1 1 calc R . .
H66C H 1.0689 0.5673 0.7942 0.138 Uiso 1 1 calc R . .
C68B C 0.8637(18) 0.5835(14) 0.8470(11) 0.0778(11) Uani 0.35 1 d P C 2
H68A H 0.8986 0.6013 0.8239 0.117 Uiso 0.35 1 calc PR C 2
H68B H 0.8840 0.5935 0.8791 0.117 Uiso 0.35 1 calc PR C 2
H68C H 0.8158 0.6089 0.8421 0.117 Uiso 0.35 1 calc PR C 2
C67 C 0.7631(6) 0.4450(6) 0.8489(4) 0.086(4) Uani 1 1 d . C .
H67A H 0.7647 0.4227 0.8805 0.129 Uiso 1 1 calc R . .
H67B H 0.7583 0.4060 0.8249 0.129 Uiso 1 1 calc R . .
H67C H 0.7203 0.4785 0.8456 0.129 Uiso 1 1 calc R . .
C70 C 0.8610(8) 0.1397(6) 0.8470(5) 0.097(5) Uani 1 1 d U . .
H70A H 0.8821 0.1268 0.8785 0.146 Uiso 1 1 calc R . .
H70B H 0.8803 0.1057 0.8235 0.146 Uiso 1 1 calc R . .
H70C H 0.8066 0.1358 0.8469 0.146 Uiso 1 1 calc R . .
C69 C 0.8520(8) 0.2633(7) 0.7710(4) 0.099(4) Uani 1 1 d U . .
H69A H 0.8647 0.3150 0.7650 0.149 Uiso 1 1 calc R . .
H69B H 0.7977 0.2572 0.7686 0.149 Uiso 1 1 calc R . .
H69C H 0.8749 0.2317 0.7475 0.149 Uiso 1 1 calc R . .
C71 C 1.0684(9) 0.1206(6) 0.8586(4) 0.082(4) Uani 1 1 d . . .
H71A H 1.0302 0.0860 0.8464 0.123 Uiso 1 1 calc R . .
H71B H 1.0644 0.1260 0.8929 0.123 Uiso 1 1 calc R . .
H71C H 1.1179 0.1015 0.8519 0.123 Uiso 1 1 calc R . .
C72 C 1.0533(9) 0.1958(8) 0.7651(4) 0.102(5) Uani 1 1 d . . .
H72A H 1.0607 0.2423 0.7481 0.153 Uiso 1 1 calc R . .
H72B H 1.0052 0.1743 0.7548 0.153 Uiso 1 1 calc R . .
H72C H 1.0935 0.1613 0.7582 0.153 Uiso 1 1 calc R . .
C74 C 1.2114(5) 0.9510(4) 0.5491(3) 0.0277(19) Uani 1 1 d . . .
C79 C 1.2668(6) 0.9295(4) 0.5797(4) 0.064(3) Uani 1 1 d . . .
H79 H 1.2702 0.8791 0.5889 0.076 Uiso 1 1 calc R . .
C78 C 1.3193(7) 0.9799(6) 0.5984(5) 0.089(4) Uani 1 1 d . . .
H78 H 1.3580 0.9637 0.6199 0.106 Uiso 1 1 calc R . .
C77 C 1.3146(7) 1.0526(6) 0.5855(4) 0.072(4) Uani 1 1 d . . .
H77 H 1.3503 1.0871 0.5979 0.087 Uiso 1 1 calc R . .
C76 C 1.2606(7) 1.0747(5) 0.5558(4) 0.060(3) Uani 1 1 d . . .
H76 H 1.2578 1.1250 0.5464 0.072 Uiso 1 1 calc R . .
C75 C 1.2064(6) 1.0237(5) 0.5380(3) 0.043(3) Uani 1 1 d . . .
H75 H 1.1662 1.0407 0.5180 0.052 Uiso 1 1 calc R . .
C80 C 1.1654(5) 0.8767(4) 0.4653(3) 0.040(2) Uani 1 1 d . . .
C85 C 1.2131(6) 0.8206(6) 0.4521(4) 0.069(3) Uani 1 1 d . . .
H85 H 1.2351 0.7880 0.4750 0.083 Uiso 1 1 calc R . .
C84 C 1.2280(7) 0.8132(6) 0.4039(4) 0.079(3) Uani 1 1 d U . .
H84 H 1.2569 0.7730 0.3934 0.094 Uiso 1 1 calc R . .
C83 C 1.2011(8) 0.8632(7) 0.3728(4) 0.075(3) Uani 1 1 d U . .
H83 H 1.2139 0.8587 0.3407 0.090 Uiso 1 1 calc R . .
C82 C 1.1554(7) 0.9215(7) 0.3853(4) 0.081(4) Uani 1 1 d . . .
H82 H 1.1367 0.9559 0.3624 0.098 Uiso 1 1 calc R . .
C81 C 1.1383(6) 0.9274(5) 0.4323(3) 0.050(3) Uani 1 1 d . . .
H81 H 1.1075 0.9667 0.4421 0.060 Uiso 1 1 calc R . .
C73 C 1.0556(5) 0.9234(4) 0.5362(3) 0.026(2) Uani 1 1 d . . .
H73 H 1.0565 0.9772 0.5444 0.031 Uiso 1 1 calc R . .
C92 C 0.9125(5) 0.9751(4) 0.5090(3) 0.0248(19) Uani 1 1 d . . .
C97 C 0.9396(6) 1.0371(4) 0.4884(4) 0.049(3) Uani 1 1 d . . .
H97 H 0.9882 1.0371 0.4763 0.058 Uiso 1 1 calc R . .
C96 C 0.8959(7) 1.1002(5) 0.4852(4) 0.058(3) Uani 1 1 d . . .
H96 H 0.9149 1.1438 0.4715 0.070 Uiso 1 1 calc R . .
C95 C 0.8257(8) 1.0998(5) 0.5017(4) 0.066(4) Uani 1 1 d . . .
H95 H 0.7953 1.1425 0.4986 0.079 Uiso 1 1 calc R . .
C94 C 0.7988(7) 1.0369(6) 0.5232(4) 0.065(3) Uani 1 1 d . . .
H94 H 0.7502 1.0368 0.5352 0.079 Uiso 1 1 calc R . .
C93 C 0.8425(6) 0.9749(5) 0.5269(3) 0.047(3) Uani 1 1 d . . .
H93 H 0.8244 0.9319 0.5418 0.057 Uiso 1 1 calc R . .
C86 C 0.9746(5) 0.8525(5) 0.4555(3) 0.030(2) Uani 1 1 d . . .
C91 C 1.0099(6) 0.7863(5) 0.4509(3) 0.045(3) Uani 1 1 d . . .
H91 H 1.0286 0.7610 0.4784 0.054 Uiso 1 1 calc R . .
C90 C 1.0188(7) 0.7558(6) 0.4069(4) 0.068(3) Uani 1 1 d . . .
H90 H 1.0445 0.7103 0.4042 0.082 Uiso 1 1 calc R . .
C89 C 0.9912(7) 0.7900(6) 0.3679(4) 0.062(3) Uani 1 1 d . . .
H89 H 0.9971 0.7679 0.3378 0.075 Uiso 1 1 calc R . .
C88 C 0.9551(6) 0.8555(7) 0.3706(3) 0.063(3) Uani 1 1 d . . .
H88 H 0.9360 0.8789 0.3426 0.076 Uiso 1 1 calc R . .
C87 C 0.9460(7) 0.8893(5) 0.4156(4) 0.057(3) Uani 1 1 d . . .
H87 H 0.9212 0.9354 0.4182 0.069 Uiso 1 1 calc R . .
C100 C 0.8105(6) 0.7854(5) 0.4827(3) 0.046(3) Uani 1 1 d . . .
H10B H 0.8420 0.7734 0.4563 0.069 Uiso 1 1 calc R . .
H10C H 0.7949 0.8372 0.4804 0.069 Uiso 1 1 calc R . .
H10D H 0.7664 0.7534 0.4814 0.069 Uiso 1 1 calc R . .
C99 C 0.7959(6) 0.7804(5) 0.5863(3) 0.044(2) Uani 1 1 d . . .
H99A H 0.7836 0.8327 0.5902 0.066 Uiso 1 1 calc R . .
H99B H 0.8178 0.7610 0.6161 0.066 Uiso 1 1 calc R . .
H99C H 0.7505 0.7527 0.5776 0.066 Uiso 1 1 calc R . .
C98 C 0.9019(7) 0.6756(4) 0.5391(4) 0.053(3) Uani 1 1 d . . .
H98A H 0.9419 0.6712 0.5636 0.079 Uiso 1 1 calc R . .
H98B H 0.9218 0.6650 0.5081 0.079 Uiso 1 1 calc R . .
H98C H 0.8623 0.6402 0.5455 0.079 Uiso 1 1 calc R . .
C102 C 1.1263(7) 0.9247(8) 0.7487(4) 0.096(4) Uani 1 1 d . . .
H10E H 1.1799 0.9166 0.7545 0.145 Uiso 1 1 calc R . .
H10F H 1.0989 0.8810 0.7587 0.145 Uiso 1 1 calc R . .
H10G H 1.1107 0.9678 0.7667 0.145 Uiso 1 1 calc R . .
C101 C 1.1475(7) 1.0322(6) 0.6687(4) 0.079(4) Uani 1 1 d . . .
H10H H 1.1326 1.0470 0.6364 0.118 Uiso 1 1 calc R . .
H10I H 1.2020 1.0285 0.6718 0.118 Uiso 1 1 calc R . .
H10J H 1.1302 1.0692 0.6911 0.118 Uiso 1 1 calc R . .
C103 C 0.9318(8) 0.9995(7) 0.7346(4) 0.075(4) Uani 1 1 d . . .
H10K H 0.9727 1.0323 0.7450 0.112 Uiso 1 1 calc R . .
H10L H 0.9337 0.9543 0.7536 0.112 Uiso 1 1 calc R . .
H10M H 0.8840 1.0245 0.7386 0.112 Uiso 1 1 calc R . .
C104 C 0.9382(8) 1.0650(6) 0.6395(4) 0.068(4) Uani 1 1 d . . .
H10N H 0.9333 1.0559 0.6054 0.102 Uiso 1 1 calc R . .
H10O H 0.9843 1.0924 0.6469 0.102 Uiso 1 1 calc R . .
H10P H 0.8955 1.0940 0.6494 0.102 Uiso 1 1 calc R . .
C106 C 0.9696(7) 0.7483(7) 0.7457(3) 0.070(3) Uani 1 1 d . . .
H10Q H 0.9195 0.7576 0.7567 0.104 Uiso 1 1 calc R . .
H10R H 1.0004 0.7926 0.7507 0.104 Uiso 1 1 calc R . .
H10S H 0.9922 0.7069 0.7635 0.104 Uiso 1 1 calc R . .
C105 C 0.9023(6) 0.6430(5) 0.6736(4) 0.067(4) Uani 1 1 d . . .
H10T H 0.9306 0.5983 0.6819 0.100 Uiso 1 1 calc R . .
H10U H 0.8835 0.6396 0.6406 0.100 Uiso 1 1 calc R . .
H10V H 0.8602 0.6477 0.6943 0.100 Uiso 1 1 calc R . .
C107 C 1.1569(7) 0.6755(7) 0.7242(4) 0.094(4) Uani 1 1 d . . .
H10W H 1.1173 0.6768 0.7470 0.141 Uiso 1 1 calc R . .
H10X H 1.1856 0.7214 0.7264 0.141 Uiso 1 1 calc R . .
H10Y H 1.1899 0.6335 0.7313 0.141 Uiso 1 1 calc R . .
C108 C 1.0845(7) 0.5668(5) 0.6592(4) 0.090(4) Uani 1 1 d U . .
H10Z H 1.0649 0.5567 0.6270 0.135 Uiso 1 1 calc R . .
H11G H 1.0455 0.5577 0.6816 0.135 Uiso 1 1 calc R . .
H11H H 1.1271 0.5345 0.6666 0.135 Uiso 1 1 calc R . .
C2 C 1.5886(6) 0.2067(5) 0.6177(4) 0.043(3) Uani 1 1 d . . .
C3 C 1.6308(5) 0.2253(4) 0.6623(3) 0.052(3) Uani 1 1 d . . .
H3A H 1.6196 0.2687 0.6795 0.063 Uiso 1 1 calc R . .
C4 C 1.6866(5) 0.1781(5) 0.6781(3) 0.055(3) Uani 1 1 d . . .
H4A H 1.7160 0.1896 0.7059 0.066 Uiso 1 1 calc R . .
C5 C 1.7001(7) 0.1120(6) 0.6528(4) 0.071(4) Uani 1 1 d . . .
H5 H 1.7379 0.0787 0.6639 0.085 Uiso 1 1 calc R . .
C6 C 1.6618(8) 0.0977(6) 0.6154(4) 0.078(4) Uani 1 1 d U . .
H6 H 1.6698 0.0525 0.5993 0.093 Uiso 1 1 calc R . .
C7 C 1.6064(7) 0.1483(6) 0.5968(4) 0.085(4) Uani 1 1 d . . .
H7 H 1.5820 0.1371 0.5672 0.102 Uiso 1 1 calc R . .
C8 C 1.5068(6) 0.2531(5) 0.5344(3) 0.039(2) Uani 1 1 d . . .
C9 C 1.4538(6) 0.2120(5) 0.5127(4) 0.047(3) Uani 1 1 d . . .
H9 H 1.4182 0.1891 0.5317 0.056 Uiso 1 1 calc R . .
C10 C 1.4474(7) 0.2005(5) 0.4640(4) 0.056(3) Uani 1 1 d . . .
H11D H 1.4087 0.1708 0.4502 0.067 Uiso 1 1 calc R . .
C11 C 1.5002(8) 0.2347(5) 0.4363(4) 0.061(3) Uani 1 1 d . . .
H11 H 1.4969 0.2295 0.4029 0.073 Uiso 1 1 calc R . .
C12 C 1.5595(7) 0.2775(5) 0.4583(3) 0.053(3) Uani 1 1 d . . .
H12 H 1.5970 0.2992 0.4401 0.064 Uiso 1 1 calc R . .
C13 C 1.5600(6) 0.2863(5) 0.5074(3) 0.044(2) Uani 1 1 d . . .
H13 H 1.5977 0.3156 0.5227 0.053 Uiso 1 1 calc R . .
C1 C 1.5371(5) 0.3563(4) 0.6156(3) 0.0290(19) Uani 1 1 d . . .
H1 H 1.5899 0.3618 0.6278 0.035 Uiso 1 1 calc R . .
C20 C 1.5666(5) 0.5067(4) 0.6122(3) 0.029(2) Uani 1 1 d . . .
C25 C 1.6367(5) 0.5006(5) 0.5937(3) 0.038(2) Uani 1 1 d . . .
H25 H 1.6480 0.4620 0.5725 0.046 Uiso 1 1 calc R . .
C24 C 1.6910(6) 0.5541(5) 0.6078(4) 0.050(3) Uani 1 1 d . . .
H24 H 1.7397 0.5503 0.5961 0.060 Uiso 1 1 calc R . .
C23 C 1.6761(7) 0.6086(6) 0.6366(4) 0.054(3) Uani 1 1 d . . .
H23 H 1.7142 0.6430 0.6455 0.065 Uiso 1 1 calc R . .
C22 C 1.6055(7) 0.6168(5) 0.6541(4) 0.052(3) Uani 1 1 d . . .
H22 H 1.5944 0.6572 0.6741 0.063 Uiso 1 1 calc R . .
C21 C 1.5519(6) 0.5649(4) 0.6419(3) 0.038(2) Uani 1 1 d . . .
H21 H 1.5037 0.5693 0.6542 0.046 Uiso 1 1 calc R . .
C14 C 1.4717(6) 0.4429(4) 0.5376(3) 0.035(2) Uani 1 1 d . . .
C19 C 1.5104(6) 0.4850(5) 0.5053(3) 0.047(3) Uani 1 1 d . . .
H19 H 1.5518 0.5141 0.5161 0.056 Uiso 1 1 calc R . .
C18 C 1.4883(8) 0.4847(6) 0.4563(4) 0.069(4) Uani 1 1 d . . .
H18 H 1.5138 0.5150 0.4349 0.083 Uiso 1 1 calc R . .
C17 C 1.4305(7) 0.4408(6) 0.4399(4) 0.068(3) Uani 1 1 d . . .
H17 H 1.4170 0.4397 0.4071 0.082 Uiso 1 1 calc R . .
C16 C 1.3930(7) 0.3995(5) 0.4704(3) 0.056(3) Uani 1 1 d . . .
H16 H 1.3533 0.3691 0.4586 0.068 Uiso 1 1 calc R . .
C15 C 1.4111(6) 0.4002(5) 0.5189(3) 0.040(2) Uani 1 1 d . . .
H15 H 1.3825 0.3716 0.5397 0.048 Uiso 1 1 calc R . .
C28 C 1.3648(6) 0.5777(5) 0.5697(4) 0.064(3) Uani 1 1 d . . .
H28A H 1.3620 0.5504 0.5398 0.096 Uiso 1 1 calc R . .
H28B H 1.4143 0.6003 0.5741 0.096 Uiso 1 1 calc R . .
H28C H 1.3267 0.6164 0.5690 0.096 Uiso 1 1 calc R . .
C27 C 1.3410(6) 0.5688(6) 0.6749(4) 0.069(3) Uani 1 1 d . . .
H27A H 1.3861 0.5986 0.6802 0.104 Uiso 1 1 calc R . .
H27B H 1.3352 0.5354 0.7017 0.104 Uiso 1 1 calc R . .
H27C H 1.2975 0.6013 0.6716 0.104 Uiso 1 1 calc R . .
C26 C 1.2597(6) 0.4609(6) 0.6087(4) 0.062(3) Uani 1 1 d . . .
H26A H 1.2511 0.4290 0.6359 0.093 Uiso 1 1 calc R . .
H26B H 1.2631 0.4306 0.5802 0.093 Uiso 1 1 calc R . .
H26C H 1.2183 0.4958 0.6045 0.093 Uiso 1 1 calc R . .
C35 C 1.2185(7) 0.2502(6) 0.6495(4) 0.084(4) Uani 1 1 d . D .
H35A H 1.2583 0.2308 0.6303 0.126 Uiso 1 1 calc R . .
H35B H 1.2000 0.2968 0.6359 0.126 Uiso 1 1 calc R . .
H35C H 1.1776 0.2144 0.6499 0.126 Uiso 1 1 calc R . .
C34 C 1.2365(7) 0.4510(8) 0.7611(4) 0.101(5) Uani 1 1 d . D .
H34A H 1.2139 0.4548 0.7291 0.152 Uiso 1 1 calc R . .
H34B H 1.2512 0.5003 0.7724 0.152 Uiso 1 1 calc R . .
H34C H 1.2004 0.4298 0.7823 0.152 Uiso 1 1 calc R . .
C30 C 1.5489(6) 0.4554(5) 0.8100(3) 0.064(3) Uani 1 1 d . . .
H30A H 1.5883 0.4371 0.8320 0.097 Uiso 1 1 calc R . .
H30B H 1.5001 0.4412 0.8214 0.097 Uiso 1 1 calc R . .
H30C H 1.5519 0.5094 0.8081 0.097 Uiso 1 1 calc R . .
C29 C 1.6575(6) 0.4270(6) 0.7306(3) 0.054(3) Uani 1 1 d . . .
H29A H 1.6597 0.4148 0.6970 0.081 Uiso 1 1 calc R . .
H29B H 1.6911 0.3943 0.7491 0.081 Uiso 1 1 calc R . .
H29C H 1.6728 0.4784 0.7357 0.081 Uiso 1 1 calc R . .
C31 C 1.5012(5) 0.1708(4) 0.7515(3) 0.057(3) Uani 1 1 d . . .
H31A H 1.5294 0.1609 0.7233 0.086 Uiso 1 1 calc R . .
H31B H 1.4482 0.1760 0.7424 0.086 Uiso 1 1 calc R . .
H31C H 1.5080 0.1297 0.7738 0.086 Uiso 1 1 calc R . .
C116 C 0.5005(5) 0.9429(4) 0.9734(3) 0.0242(19) Uani 1 1 d . . .
C117 C 0.5547(6) 0.9894(4) 0.9938(3) 0.041(3) Uani 1 1 d . . .
H117 H 0.5885 1.0150 0.9747 0.050 Uiso 1 1 calc R . .
C118 C 0.5582(7) 0.9975(5) 1.0425(3) 0.048(3) Uani 1 1 d . . .
H118 H 0.5942 1.0297 1.0570 0.057 Uiso 1 1 calc R . .
C119 C 0.5109(7) 0.9601(5) 1.0693(3) 0.055(3) Uani 1 1 d . . .
H119 H 0.5141 0.9664 1.1027 0.065 Uiso 1 1 calc R . .
C120 C 0.4589(6) 0.9139(5) 1.0500(3) 0.048(3) Uani 1 1 d . . .
H120 H 0.4271 0.8871 1.0698 0.058 Uiso 1 1 calc R . .
C121 C 0.4520(6) 0.9057(4) 1.0020(3) 0.042(2) Uani 1 1 d . . .
H121 H 0.4143 0.8747 0.9883 0.050 Uiso 1 1 calc R . .
C110 C 0.4203(6) 0.9981(5) 0.8907(3) 0.038(2) Uani 1 1 d . . .
C111 C 0.4375(5) 1.0635(4) 0.8663(3) 0.035(2) Uani 1 1 d . . .
H111 H 0.4875 1.0739 0.8589 0.042 Uiso 1 1 calc R . .
C112 C 0.3819(6) 1.1118(4) 0.8534(3) 0.039(2) Uani 1 1 d . . .
H112 H 0.3929 1.1544 0.8353 0.046 Uiso 1 1 calc R . .
C113 C 0.3104(7) 1.0994(5) 0.8663(4) 0.055(3) Uani 1 1 d . . .
H113 H 0.2727 1.1346 0.8584 0.066 Uiso 1 1 calc R . .
C114 C 0.2924(6) 1.0362(5) 0.8906(3) 0.049(2) Uani 1 1 d . . .
H114 H 0.2421 1.0268 0.8978 0.059 Uiso 1 1 calc R . .
C115 C 0.3486(5) 0.9856(4) 0.9048(3) 0.040(2) Uani 1 1 d . . .
H115 H 0.3375 0.9439 0.9236 0.048 Uiso 1 1 calc R . .
C109 C 0.4639(5) 0.8479(4) 0.8876(3) 0.0238(18) Uani 1 1 d . . .
H109 H 0.4096 0.8452 0.8783 0.029 Uiso 1 1 calc R . .
C128 C 0.5410(5) 0.7532(4) 0.9602(3) 0.031(2) Uani 1 1 d . . .
C129 C 0.6013(6) 0.7969(4) 0.9742(3) 0.035(2) Uani 1 1 d . . .
H129 H 0.6239 0.8273 0.9514 0.042 Uiso 1 1 calc R . .
C130 C 0.6292(6) 0.7972(5) 1.0204(3) 0.042(2) Uani 1 1 d . . .
H130 H 0.6699 0.8283 1.0296 0.050 Uiso 1 1 calc R . .
C131 C 0.5976(6) 0.7521(6) 1.0526(3) 0.056(3) Uani 1 1 d . . .
H131 H 0.6150 0.7527 1.0848 0.067 Uiso 1 1 calc R . .
C132 C 0.5409(6) 0.7062(6) 1.0381(4) 0.054(3) Uani 1 1 d . . .
H132 H 0.5213 0.6726 1.0602 0.065 Uiso 1 1 calc R . .
C133 C 0.5114(5) 0.7071(5) 0.9926(3) 0.039(2) Uani 1 1 d . . .
H133 H 0.4707 0.6758 0.9836 0.047 Uiso 1 1 calc R . .
C122 C 0.4322(5) 0.6967(4) 0.8901(3) 0.026(2) Uani 1 1 d . . .
C127 C 0.3665(6) 0.7026(4) 0.9143(3) 0.039(2) Uani 1 1 d . . .
H127 H 0.3620 0.7406 0.9371 0.047 Uiso 1 1 calc R . .
C126 C 0.3064(5) 0.6533(4) 0.9057(3) 0.037(2) Uani 1 1 d . . .
H126 H 0.2626 0.6561 0.9233 0.045 Uiso 1 1 calc R . .
C125 C 0.3136(6) 0.6005(5) 0.8705(3) 0.045(3) Uani 1 1 d . . .
H125 H 0.2734 0.5677 0.8635 0.054 Uiso 1 1 calc R . .
C124 C 0.3772(6) 0.5945(4) 0.8457(3) 0.038(2) Uani 1 1 d . . .
H124 H 0.3812 0.5577 0.8220 0.046 Uiso 1 1 calc R . .
C123 C 0.4365(6) 0.6434(4) 0.8557(3) 0.039(2) Uani 1 1 d . . .
H123 H 0.4805 0.6396 0.8383 0.047 Uiso 1 1 calc R . .
C134 C 0.6340(6) 0.6153(4) 0.9121(3) 0.054(3) Uani 1 1 d . . .
H13A H 0.5840 0.5935 0.9090 0.081 Uiso 1 1 calc R . .
H13B H 0.6411 0.6378 0.9435 0.081 Uiso 1 1 calc R . .
H13C H 0.6715 0.5767 0.9082 0.081 Uiso 1 1 calc R . .
C136 C 0.6471(6) 0.6383(5) 0.8080(4) 0.063(3) Uani 1 1 d . . .
H13D H 0.6641 0.6731 0.7842 0.095 Uiso 1 1 calc R . .
H13E H 0.5973 0.6203 0.7985 0.095 Uiso 1 1 calc R . .
H13F H 0.6818 0.5966 0.8106 0.095 Uiso 1 1 calc R . .
C135 C 0.7323(6) 0.7343(5) 0.8807(4) 0.059(3) Uani 1 1 d . . .
H13G H 0.7292 0.7602 0.9109 0.088 Uiso 1 1 calc R . .
H13H H 0.7419 0.7700 0.8556 0.088 Uiso 1 1 calc R . .
H13I H 0.7730 0.6982 0.8829 0.088 Uiso 1 1 calc R . .
C140 C 0.3319(7) 0.7630(7) 0.7672(4) 0.077(4) Uani 1 1 d . . .
H14A H 0.2993 0.8064 0.7643 0.116 Uiso 1 1 calc R . .
H14B H 0.3451 0.7540 0.8006 0.116 Uiso 1 1 calc R . .
H14C H 0.3058 0.7198 0.7537 0.116 Uiso 1 1 calc R . .
C139 C 0.3879(7) 0.7920(6) 0.6719(3) 0.091(4) Uani 1 1 d . . .
H13J H 0.4313 0.7878 0.6522 0.136 Uiso 1 1 calc R . .
H13K H 0.3652 0.8409 0.6675 0.136 Uiso 1 1 calc R . .
H13L H 0.3514 0.7539 0.6627 0.136 Uiso 1 1 calc R . .
C142 C 0.7568(6) 0.7701(6) 0.7337(4) 0.070(3) Uani 1 1 d . . .
H14D H 0.7716 0.7551 0.7660 0.106 Uiso 1 1 calc R . .
H14E H 0.7952 0.8023 0.7213 0.106 Uiso 1 1 calc R . .
H14F H 0.7510 0.7262 0.7137 0.106 Uiso 1 1 calc R . .
C141 C 0.6395(6) 0.8485(7) 0.6713(3) 0.070(3) Uani 1 1 d . . .
H14G H 0.6721 0.8885 0.6614 0.105 Uiso 1 1 calc R . .
H14H H 0.5876 0.8653 0.6693 0.105 Uiso 1 1 calc R . .
H14I H 0.6450 0.8058 0.6505 0.105 Uiso 1 1 calc R . .
C144 C 0.6755(6) 1.0502(4) 0.7812(3) 0.059(3) Uani 1 1 d . . .
H14J H 0.6519 1.0574 0.8115 0.088 Uiso 1 1 calc R . .
H14K H 0.6376 1.0537 0.7553 0.088 Uiso 1 1 calc R . .
H14L H 0.7134 1.0884 0.7773 0.088 Uiso 1 1 calc R . .
C143 C 0.7819(7) 0.9482(5) 0.8357(5) 0.077(4) Uani 1 1 d . . .
H14M H 0.8178 0.9084 0.8309 0.116 Uiso 1 1 calc R . .
H14N H 0.7516 0.9360 0.8626 0.116 Uiso 1 1 calc R . .
H14O H 0.8089 0.9944 0.8422 0.116 Uiso 1 1 calc R . .
C33 C 1.3356(6) 0.3554(6) 0.8216(3) 0.065(3) Uani 1 1 d . D .
H33A H 1.3384 0.3971 0.8437 0.098 Uiso 1 1 calc R . .
H33B H 1.3824 0.3276 0.8239 0.098 Uiso 1 1 calc R . .
H33C H 1.2942 0.3230 0.8294 0.098 Uiso 1 1 calc R . .
C137 C 0.4825(6) 0.9833(4) 0.6916(3) 0.059(3) Uani 1 1 d . . .
H13M H 0.4661 0.9519 0.6650 0.089 Uiso 1 1 calc R . .
H13N H 0.5371 0.9859 0.6933 0.089 Uiso 1 1 calc R . .
H13O H 0.4619 1.0331 0.6871 0.089 Uiso 1 1 calc R . .
C138 C 0.3513(5) 0.9751(5) 0.7558(4) 0.067(3) Uani 1 1 d . . .
H13P H 0.3503 1.0291 0.7585 0.101 Uiso 1 1 calc R . .
H13Q H 0.3327 0.9531 0.7846 0.101 Uiso 1 1 calc R . .
H13R H 0.3196 0.9597 0.7285 0.101 Uiso 1 1 calc R . .
C32 C 1.6329(7) 0.2478(6) 0.8016(5) 0.119(5) Uani 1 1 d . . .
H32A H 1.6479 0.2923 0.8193 0.179 Uiso 1 1 calc R . .
H32B H 1.6650 0.2416 0.7748 0.179 Uiso 1 1 calc R . .
H32C H 1.6378 0.2047 0.8224 0.179 Uiso 1 1 calc R . .
C36A C 1.2676(11) 0.1866(9) 0.7469(7) 0.090(6) Uani 0.65 1 d PU D 1
H36A H 1.2702 0.2029 0.7800 0.135 Uiso 0.65 1 calc PR D 1
H36B H 1.3141 0.1616 0.7396 0.135 Uiso 0.65 1 calc PR D 1
H36C H 1.2257 0.1524 0.7419 0.135 Uiso 0.65 1 calc PR D 1
C68A C 0.8423(11) 0.5371(10) 0.7814(6) 0.085(6) Uani 0.65 1 d PU C 1
H68D H 0.8277 0.4980 0.7590 0.127 Uiso 0.65 1 calc PR C 1
H68E H 0.8899 0.5585 0.7727 0.127 Uiso 0.65 1 calc PR C 1
H68F H 0.8040 0.5757 0.7807 0.127 Uiso 0.65 1 calc PR C 1
C36B C 1.296(2) 0.1689(18) 0.7231(11) 0.066(10) Uani 0.35 1 d PU D 2
H36D H 1.3066 0.1648 0.7572 0.099 Uiso 0.35 1 calc PR D 2
H36E H 1.3422 0.1624 0.7064 0.099 Uiso 0.35 1 calc PR D 2
H36F H 1.2601 0.1307 0.7129 0.099 Uiso 0.35 1 calc PR D 2

loop_
_atom_site_aniso_label
_atom_site_aniso_U_11
_atom_site_aniso_U_22
_atom_site_aniso_U_33
_atom_site_aniso_U_23
_atom_site_aniso_U_13
_atom_site_aniso_U_12
Y2 0.0279(5) 0.0288(4) 0.0303(4) 0.0048(4) -0.0044(4) -0.0038(4)
Y3 0.0286(5) 0.0272(5) 0.0277(5) 0.0019(3) -0.0014(4) 0.0025(4)
Y1 0.0322(5) 0.0400(4) 0.0267(4) -0.0021(4) 0.0014(4) -0.0110(5)
Y4 0.0253(5) 0.0331(4) 0.0239(4) -0.0026(4) 0.0017(4) -0.0025(4)
S2 0.0308(13) 0.0249(10) 0.0546(15) 0.0014(9) 0.0035(12) 0.0019(9)
S3 0.0368(14) 0.0208(10) 0.0719(17) 0.0015(10) 0.0148(13) 0.0009(9)
S1 0.0433(17) 0.0413(13) 0.0552(16) -0.0106(11) 0.0158(14) -0.0171(12)
S4 0.0344(15) 0.0348(12) 0.0351(13) -0.0047(9) 0.0076(11) -0.0088(10)
P1 0.0257(13) 0.0210(10) 0.0378(13) -0.0016(9) 0.0035(11) -0.0005(9)
P2 0.0225(13) 0.0216(9) 0.0252(11) 0.0013(8) 0.0014(9) -0.0009(9)
P3 0.0286(14) 0.0250(10) 0.0422(14) -0.0030(9) 0.0064(11) -0.0051(10)
P4 0.0296(14) 0.0253(10) 0.0249(12) -0.0001(8) 0.0020(10) -0.0011(10)
P5 0.0366(16) 0.0329(12) 0.0359(14) 0.0009(10) 0.0080(12) -0.0091(11)
P6 0.0271(14) 0.0285(11) 0.0285(13) 0.0030(9) -0.0007(11) -0.0034(10)
P7 0.0347(15) 0.0235(11) 0.0281(12) 0.0018(9) 0.0065(11) -0.0006(10)
P8 0.0250(14) 0.0215(10) 0.0299(13) -0.0003(9) -0.0034(10) -0.0038(10)
Si6 0.0296(16) 0.0252(11) 0.0407(15) 0.0008(10) 0.0006(12) -0.0058(11)
Si5 0.061(2) 0.105(2) 0.0516(19) 0.0005(17) 0.0048(17) -0.047(2)
Si7 0.061(2) 0.0525(16) 0.0517(18) 0.0297(13) -0.0134(16) -0.0089(15)
Si18 0.0416(18) 0.0460(15) 0.0543(18) -0.0034(12) -0.0046(14) -0.0066(13)
Si9 0.043(2) 0.079(2) 0.060(2) -0.0255(16) 0.0041(16) -0.0219(16)
Si10 0.046(2) 0.0547(17) 0.0544(19) -0.0157(14) 0.0029(16) -0.0078(15)
Si11 0.0297(16) 0.0323(12) 0.0344(14) 0.0048(10) -0.0047(12) -0.0072(11)
Si12 0.050(2) 0.0615(18) 0.060(2) -0.0210(14) 0.0086(16) -0.0055(15)
Si8 0.072(3) 0.0608(18) 0.100(3) 0.0289(17) -0.009(2) 0.0198(18)
Si14 0.048(2) 0.0499(15) 0.0397(16) 0.0156(12) 0.0028(14) 0.0106(14)
Si15 0.0473(19) 0.0518(16) 0.0550(18) 0.0170(13) 0.0099(15) 0.0224(14)
Si13 0.048(2) 0.0485(16) 0.0493(18) -0.0096(13) -0.0009(16) 0.0013(15)
Si1 0.0312(17) 0.0338(13) 0.073(2) -0.0084(12) -0.0028(15) -0.0003(12)
Si4 0.0365(18) 0.082(2) 0.0455(17) -0.0113(14) 0.0078(15) -0.0155(15)
Si2 0.0436(18) 0.0541(15) 0.0324(14) 0.0027(11) 0.0101(13) -0.0010(13)
Si3 0.057(2) 0.0568(16) 0.0532(18) 0.0090(14) -0.0032(16) -0.0008(14)
Si16 0.0268(16) 0.0348(13) 0.0607(18) -0.0014(11) 0.0029(13) 0.0001(11)
Si17 0.0367(16) 0.0530(15) 0.0404(15) -0.0111(12) -0.0125(13) 0.0067(12)
Si19 0.0372(17) 0.0588(15) 0.0365(15) -0.0057(12) 0.0093(13) 0.0029(13)
Si20 0.0362(17) 0.0603(17) 0.0509(17) 0.0049(13) 0.0075(14) -0.0171(13)
N4 0.023(4) 0.024(3) 0.033(4) -0.008(3) -0.004(3) 0.000(3)
N5 0.048(6) 0.048(4) 0.043(5) 0.017(4) -0.003(4) 0.005(4)
N6 0.039(5) 0.064(5) 0.032(4) -0.007(4) 0.007(4) -0.018(4)
N7 0.035(5) 0.016(3) 0.024(4) 0.003(3) 0.003(3) -0.002(3)
N9 0.046(5) 0.038(4) 0.030(4) -0.010(3) -0.008(4) 0.007(4)
N8 0.050(6) 0.040(4) 0.036(4) 0.023(3) 0.017(4) 0.014(4)
N1 0.025(4) 0.031(4) 0.039(4) -0.001(3) 0.001(4) -0.010(3)
N3 0.037(5) 0.092(6) 0.032(4) -0.007(4) 0.006(4) -0.036(4)
N2 0.039(5) 0.035(4) 0.026(4) 0.004(3) -0.004(3) 0.002(3)
N10 0.023(4) 0.033(4) 0.026(4) -0.003(3) -0.001(3) 0.001(3)
N11 0.027(4) 0.045(4) 0.034(4) -0.005(4) -0.005(3) 0.004(4)
N12 0.027(4) 0.058(4) 0.021(4) 0.002(3) 0.002(3) -0.006(3)
C44 0.023(5) 0.030(4) 0.034(5) -0.006(4) 0.000(4) -0.008(4)
C49 0.043(6) 0.054(5) 0.043(5) -0.011(5) 0.005(4) 0.014(5)
C48 0.042(6) 0.067(7) 0.051(6) -0.011(5) 0.023(5) 0.004(6)
C47 0.046(6) 0.060(5) 0.038(5) 0.002(4) 0.007(5) 0.003(5)
C46 0.036(6) 0.061(6) 0.043(6) 0.004(4) 0.003(5) -0.006(5)
C45 0.030(5) 0.040(5) 0.037(5) -0.003(4) 0.002(4) -0.002(4)
C38 0.022(5) 0.026(4) 0.052(6) 0.005(4) 0.001(4) -0.002(4)
C43 0.050(7) 0.026(4) 0.085(7) 0.001(4) -0.011(6) -0.008(5)
C42 0.034(6) 0.038(5) 0.125(10) 0.016(6) -0.010(7) 0.010(5)
C41 0.053(7) 0.039(5) 0.073(7) 0.011(5) -0.008(6) -0.022(5)
C40 0.041(7) 0.028(5) 0.090(8) -0.002(5) -0.007(7) -0.001(5)
C39 0.041(7) 0.021(4) 0.082(8) 0.005(4) -0.003(6) 0.004(4)
C37 0.025(5) 0.022(4) 0.026(4) -0.007(3) 0.002(4) -0.006(3)
C56 0.028(5) 0.028(4) 0.045(6) -0.007(4) 0.000(4) -0.004(4)
C61 0.031(6) 0.068(6) 0.032(5) -0.023(4) 0.001(4) -0.005(5)
C60 0.054(8) 0.075(8) 0.108(11) -0.035(8) 0.010(8) -0.006(7)
C59 0.058(5) 0.088(6) 0.057(5) -0.015(4) 0.004(4) -0.011(5)
C58 0.047(7) 0.107(9) 0.031(6) -0.003(5) 0.005(5) -0.012(6)
C57 0.057(7) 0.060(6) 0.031(5) 0.010(4) 0.000(5) -0.013(5)
C50 0.036(6) 0.031(5) 0.041(6) 0.004(4) 0.003(5) 0.010(4)
C55 0.035(6) 0.038(5) 0.068(7) 0.018(4) 0.020(5) 0.006(4)
C54 0.053(8) 0.032(5) 0.109(10) 0.034(5) 0.003(7) 0.004(5)
C53 0.031(7) 0.038(6) 0.118(10) 0.015(6) -0.005(7) 0.008(5)
C52 0.038(6) 0.023(4) 0.092(8) -0.001(4) 0.018(6) 0.015(4)
C51 0.042(6) 0.032(5) 0.031(5) 0.001(4) 0.007(5) 0.001(4)
C63 0.028(6) 0.043(5) 0.066(7) -0.008(5) -0.001(5) -0.010(5)
C64 0.044(7) 0.039(5) 0.067(7) -0.006(5) -0.023(6) -0.007(5)
C62 0.034(6) 0.050(5) 0.040(6) 0.016(4) -0.004(5) -0.003(5)
C65 0.095(11) 0.117(9) 0.055(7) 0.039(7) 0.021(7) 0.013(8)
C66 0.081(10) 0.070(7) 0.124(11) 0.045(7) -0.003(9) -0.022(7)
C68B 0.072(3) 0.0608(18) 0.100(3) 0.0289(17) -0.009(2) 0.0198(18)
C67 0.065(8) 0.107(8) 0.084(8) 0.016(7) -0.022(7) 0.013(7)
C70 0.078(8) 0.085(7) 0.130(9) -0.057(7) 0.016(7) -0.046(6)
C69 0.077(8) 0.137(9) 0.082(8) -0.039(7) -0.014(7) -0.009(7)
C71 0.103(12) 0.060(7) 0.082(9) 0.006(6) -0.005(9) 0.022(7)
C72 0.114(14) 0.127(11) 0.068(9) -0.038(8) 0.045(9) -0.043(10)
C74 0.022(5) 0.019(4) 0.042(5) 0.005(3) -0.006(4) -0.007(3)
C79 0.033(6) 0.021(4) 0.136(10) 0.016(5) 0.003(7) -0.011(4)
C78 0.059(9) 0.063(7) 0.140(12) 0.018(7) -0.043(8) -0.019(6)
C77 0.068(9) 0.052(6) 0.093(9) -0.005(6) -0.033(7) -0.029(6)
C76 0.063(8) 0.020(5) 0.094(9) 0.007(5) -0.032(7) -0.021(5)
C75 0.038(6) 0.038(5) 0.051(6) 0.013(4) -0.023(5) -0.009(5)
C80 0.025(5) 0.043(5) 0.052(6) -0.005(4) 0.010(5) -0.011(4)
C85 0.058(8) 0.084(7) 0.069(8) -0.031(6) 0.034(6) -0.017(6)
C84 0.071(6) 0.086(5) 0.080(5) -0.023(4) 0.020(5) -0.001(4)
C83 0.073(6) 0.093(5) 0.061(5) -0.013(5) 0.021(5) -0.014(5)
C82 0.077(10) 0.114(10) 0.053(7) 0.011(6) 0.013(7) -0.040(8)
C81 0.048(7) 0.064(6) 0.038(6) -0.017(5) 0.015(5) -0.027(5)
C73 0.032(5) 0.016(4) 0.030(5) -0.007(3) -0.002(4) -0.006(3)
C92 0.031(6) 0.027(4) 0.016(4) 0.002(3) -0.005(4) -0.002(4)
C97 0.048(7) 0.026(5) 0.070(7) 0.012(4) -0.013(6) -0.001(4)
C96 0.055(8) 0.027(5) 0.092(9) 0.022(5) -0.004(7) -0.004(5)
C95 0.075(10) 0.036(6) 0.086(9) 0.006(5) 0.006(8) 0.027(6)
C94 0.057(8) 0.072(7) 0.068(8) 0.007(6) 0.011(7) 0.019(6)
C93 0.054(8) 0.039(5) 0.049(6) 0.010(4) 0.013(6) 0.019(5)
C86 0.024(5) 0.042(5) 0.025(4) 0.001(4) 0.001(4) -0.012(5)
C91 0.068(8) 0.030(4) 0.038(5) -0.011(4) 0.011(5) -0.002(5)
C90 0.076(9) 0.075(7) 0.054(7) -0.018(6) 0.010(7) -0.009(6)
C89 0.071(9) 0.059(7) 0.060(8) -0.018(6) 0.021(7) -0.006(6)
C88 0.075(8) 0.090(8) 0.024(5) -0.002(6) -0.006(5) -0.036(8)
C87 0.053(8) 0.064(6) 0.054(7) -0.005(5) -0.004(6) -0.017(5)
C100 0.036(6) 0.062(6) 0.039(6) -0.005(5) -0.005(5) -0.018(5)
C99 0.031(6) 0.055(6) 0.046(6) 0.011(5) -0.001(5) -0.008(5)
C98 0.054(8) 0.030(5) 0.074(8) -0.007(5) 0.017(6) -0.008(5)
C102 0.066(9) 0.168(12) 0.053(7) 0.000(7) -0.026(7) -0.007(9)
C101 0.064(9) 0.080(8) 0.093(9) -0.030(7) 0.012(8) -0.004(7)
C103 0.057(9) 0.111(9) 0.057(8) -0.019(6) 0.009(7) -0.003(7)
C104 0.084(11) 0.056(6) 0.065(8) 0.001(6) 0.020(8) 0.001(7)
C106 0.047(7) 0.123(9) 0.039(6) 0.011(6) 0.005(5) 0.007(7)
C105 0.074(9) 0.050(6) 0.078(8) 0.028(5) 0.016(7) 0.020(6)
C107 0.045(8) 0.118(9) 0.115(11) -0.031(8) -0.050(7) 0.028(7)
C108 0.087(8) 0.066(6) 0.117(8) -0.002(6) -0.004(7) 0.020(6)
C2 0.046(7) 0.030(5) 0.052(7) 0.009(4) 0.011(6) 0.001(4)
C3 0.052(7) 0.036(5) 0.070(7) 0.019(5) 0.017(6) 0.019(4)
C4 0.046(6) 0.058(6) 0.059(6) 0.016(5) 0.005(5) 0.001(5)
C5 0.064(9) 0.070(7) 0.079(9) 0.013(6) 0.003(7) 0.039(6)
C6 0.087(6) 0.072(5) 0.074(6) -0.015(4) -0.006(5) 0.021(5)
C7 0.107(11) 0.096(8) 0.050(7) -0.017(6) -0.021(7) 0.055(8)
C8 0.049(7) 0.029(5) 0.041(6) -0.003(4) 0.007(5) 0.001(4)
C9 0.049(7) 0.041(5) 0.050(7) -0.007(4) -0.004(6) 0.006(5)
C10 0.059(8) 0.047(6) 0.060(8) -0.016(5) -0.012(6) -0.006(6)
C11 0.093(10) 0.050(6) 0.038(6) -0.010(5) -0.003(7) 0.017(6)
C12 0.070(8) 0.058(6) 0.033(6) -0.007(4) 0.012(5) -0.005(6)
C13 0.049(7) 0.046(5) 0.036(5) -0.018(4) 0.003(5) -0.007(5)
C1 0.023(5) 0.047(4) 0.017(4) 0.003(4) 0.002(4) -0.020(5)
C20 0.029(6) 0.023(4) 0.037(5) 0.010(4) 0.004(4) -0.004(4)
C25 0.023(6) 0.035(5) 0.056(6) 0.005(4) -0.002(5) 0.001(4)
C24 0.020(6) 0.064(7) 0.065(8) 0.018(5) 0.000(5) -0.006(5)
C23 0.054(8) 0.053(6) 0.053(7) 0.017(5) -0.019(6) -0.027(5)
C22 0.067(8) 0.044(5) 0.045(6) 0.005(4) -0.001(6) -0.015(5)
C21 0.034(6) 0.037(5) 0.043(6) 0.005(4) -0.006(5) -0.012(4)
C14 0.032(6) 0.027(4) 0.045(6) -0.001(4) 0.000(5) 0.011(4)
C19 0.048(7) 0.039(5) 0.053(7) 0.005(4) -0.006(5) -0.011(4)
C18 0.108(12) 0.055(6) 0.042(7) 0.023(5) -0.009(7) -0.018(7)
C17 0.095(10) 0.055(6) 0.052(7) -0.001(5) -0.031(7) 0.001(7)
C16 0.072(9) 0.057(6) 0.037(6) -0.006(5) -0.029(6) -0.006(6)
C15 0.049(7) 0.035(5) 0.035(5) -0.004(4) -0.006(5) 0.009(5)
C28 0.041(7) 0.058(6) 0.093(8) 0.027(5) 0.000(6) 0.020(5)
C27 0.044(7) 0.069(6) 0.096(9) -0.033(6) 0.012(7) 0.011(6)
C26 0.030(6) 0.063(6) 0.094(9) -0.020(6) 0.000(6) 0.003(5)
C35 0.047(8) 0.085(8) 0.116(10) -0.011(7) -0.048(7) -0.017(7)
C34 0.025(7) 0.194(14) 0.085(9) -0.011(9) 0.003(7) 0.007(8)
C30 0.054(7) 0.070(6) 0.070(7) -0.020(5) 0.010(6) -0.021(5)
C29 0.036(6) 0.091(8) 0.035(6) 0.006(5) 0.005(5) -0.011(6)
C31 0.044(6) 0.050(5) 0.078(7) 0.009(5) 0.018(6) -0.006(5)
C116 0.027(5) 0.032(4) 0.014(4) 0.000(3) 0.002(4) -0.001(4)
C117 0.059(7) 0.034(5) 0.031(5) 0.000(4) -0.002(5) -0.011(5)
C118 0.064(8) 0.052(6) 0.027(5) 0.001(4) -0.001(5) -0.012(5)
C119 0.078(9) 0.059(6) 0.028(6) -0.002(5) 0.009(6) 0.004(6)
C120 0.062(8) 0.055(6) 0.027(5) 0.000(4) 0.012(5) -0.010(5)
C121 0.051(7) 0.040(5) 0.034(5) -0.002(4) 0.013(5) -0.009(5)
C110 0.034(6) 0.047(5) 0.034(5) 0.001(4) 0.005(5) 0.006(5)
C111 0.052(6) 0.029(4) 0.023(5) -0.003(3) 0.007(4) -0.007(4)
C112 0.058(7) 0.022(4) 0.036(5) 0.005(3) 0.003(5) 0.012(4)
C113 0.060(8) 0.040(5) 0.064(8) 0.012(5) 0.010(6) 0.022(5)
C114 0.036(6) 0.056(6) 0.056(7) 0.001(5) 0.005(5) 0.010(5)
C115 0.038(6) 0.032(4) 0.050(6) 0.009(4) 0.020(5) -0.006(4)
C109 0.019(4) 0.028(4) 0.024(4) 0.005(4) -0.008(3) 0.005(4)
C128 0.035(6) 0.021(4) 0.037(5) -0.002(4) -0.011(4) -0.005(4)
C129 0.038(6) 0.030(4) 0.037(5) -0.003(4) -0.008(4) 0.007(4)
C130 0.050(6) 0.041(5) 0.033(5) 0.004(4) -0.008(5) -0.003(4)
C131 0.062(8) 0.078(7) 0.026(5) 0.001(5) -0.011(5) 0.031(6)
C132 0.050(7) 0.063(7) 0.047(7) 0.026(5) -0.010(6) -0.007(5)
C133 0.038(6) 0.044(5) 0.033(5) 0.013(4) -0.014(5) -0.015(4)
C122 0.024(5) 0.027(4) 0.026(5) -0.002(3) 0.003(4) 0.001(4)
C127 0.053(7) 0.022(4) 0.041(6) 0.004(4) -0.006(5) -0.007(4)
C126 0.025(5) 0.039(5) 0.048(6) 0.017(4) 0.003(5) 0.001(4)
C125 0.040(7) 0.049(6) 0.046(6) 0.018(5) -0.020(5) -0.017(5)
C124 0.032(6) 0.035(5) 0.048(6) -0.001(4) -0.007(5) -0.010(4)
C123 0.041(6) 0.037(5) 0.039(6) 0.004(4) -0.005(5) -0.004(4)
C134 0.052(7) 0.028(4) 0.082(8) 0.003(4) -0.004(6) 0.000(4)
C136 0.043(7) 0.054(6) 0.097(9) -0.018(5) 0.040(7) -0.001(5)
C135 0.042(7) 0.051(6) 0.082(8) -0.006(5) -0.011(6) 0.004(5)
C140 0.056(9) 0.085(8) 0.091(9) 0.005(7) 0.021(7) -0.036(7)
C139 0.134(12) 0.087(7) 0.050(7) -0.012(6) -0.006(7) -0.045(8)
C142 0.052(8) 0.103(8) 0.058(7) -0.001(6) 0.017(6) 0.027(6)
C141 0.074(8) 0.106(8) 0.030(5) 0.006(6) 0.004(5) -0.004(8)
C144 0.060(8) 0.056(6) 0.059(7) 0.016(5) -0.014(6) -0.026(5)
C143 0.045(7) 0.038(5) 0.147(11) 0.024(6) -0.029(8) -0.004(5)
C33 0.058(7) 0.102(7) 0.035(5) -0.011(6) 0.005(5) -0.002(7)
C137 0.076(8) 0.047(5) 0.052(6) 0.015(4) -0.023(6) -0.013(5)
C138 0.053(7) 0.061(6) 0.086(8) -0.032(5) -0.015(6) 0.013(5)
C32 0.088(11) 0.103(9) 0.163(14) 0.038(9) -0.033(10) 0.019(8)
C36A 0.080(11) 0.065(9) 0.121(11) 0.020(9) -0.034(9) -0.018(8)
C68A 0.067(10) 0.109(10) 0.079(9) 0.069(8) 0.004(8) 0.021(8)
C36B 0.062(14) 0.077(14) 0.057(13) -0.007(10) -0.008(10) -0.030(10)

loop_
_atom_type_symbol
_atom_type_description
_atom_type_scat_dispersion_real
_atom_type_scat_dispersion_imag
_atom_type_scat_source
C C 0.0033 0.0016 'International Tables Vol C Tables 4.2.6.8 and 6.1.1.4'
H H 0.0000 0.0000 'International Tables Vol C Tables 4.2.6.8 and 6.1.1.4'
N N 0.0061 0.0033 'International Tables Vol C Tables 4.2.6.8 and 6.1.1.4'
P P 0.1023 0.0942 'International Tables Vol C Tables 4.2.6.8 and 6.1.1.4'
S S 0.1246 0.1234 'International Tables Vol C Tables 4.2.6.8 and 6.1.1.4'
Si Si 0.0817 0.0704 'International Tables Vol C Tables 4.2.6.8 and 6.1.1.4'
Y Y -2.7962 3.5667 'International Tables Vol C Tables 4.2.6.8 and 6.1.1.4'

loop_
_geom_angle_atom_site_label_1
_geom_angle_atom_site_label_2
_geom_angle_atom_site_label_3
_geom_angle
N6 Y2 N5 104.3(3)
N6 Y2 N4 111.7(3)
N5 Y2 N4 120.3(3)
N6 Y2 C37 93.4(2)
N5 Y2 C37 155.5(3)
N4 Y2 C37 66.0(2)
N6 Y2 S2 138.2(2)
N5 Y2 S2 88.9(2)
N4 Y2 S2 93.75(16)
C37 Y2 S2 66.62(17)
N6 Y2 P2 103.8(2)
N5 Y2 P2 147.4(2)
N4 Y2 P2 31.27(17)
C37 Y2 P2 34.84(19)
S2 Y2 P2 80.91(6)
N6 Y2 P1 111.53(18)
N5 Y2 P1 124.3(2)
N4 Y2 P1 83.88(16)
C37 Y2 P1 31.40(18)
S2 Y2 P1 36.74(5)
P2 Y2 P1 57.50(6)
N9 Y3 N8 109.1(3)
N9 Y3 N7 111.1(3)
N8 Y3 N7 115.9(3)
N9 Y3 C73 93.4(2)
N8 Y3 C73 154.3(2)
N7 Y3 C73 64.3(2)
N9 Y3 S3 132.1(2)
N8 Y3 S3 87.31(18)
N7 Y3 S3 100.00(16)
C73 Y3 S3 68.00(18)
N9 Y3 P4 104.20(19)
N8 Y3 P4 141.3(2)
N7 Y3 P4 30.37(15)
C73 Y3 P4 33.92(19)
S3 Y3 P4 84.66(7)
N9 Y3 P3 109.2(2)
N8 Y3 P3 124.57(18)
N7 Y3 P3 84.88(16)
C73 Y3 P3 31.76(19)
S3 Y3 P3 37.33(6)
P4 Y3 P3 58.16(6)
N2 Y1 N3 106.7(3)
N2 Y1 N1 130.8(3)
N3 Y1 N1 111.2(3)
N2 Y1 C1 92.3(3)
N3 Y1 C1 155.5(3)
N1 Y1 C1 63.6(2)
N2 Y1 S1 112.15(18)
N3 Y1 S1 89.89(19)
N1 Y1 S1 98.29(17)
C1 Y1 S1 68.23(17)
N2 Y1 P6 112.91(19)
N3 Y1 P6 138.7(2)
N1 Y1 P6 30.18(18)
C1 Y1 P6 33.66(18)
S1 Y1 P6 85.73(7)
N2 Y1 P5 98.29(18)
N3 Y1 P5 127.06(19)
N1 Y1 P5 83.02(17)
C1 Y1 P5 31.89(17)
S1 Y1 P5 37.19(7)
P6 Y1 P5 58.24(5)
N12 Y4 N11 102.6(3)
N12 Y4 N10 115.2(2)
N11 Y4 N10 119.9(3)
N12 Y4 C109 156.8(3)
N11 Y4 C109 96.7(2)
N10 Y4 C109 63.9(2)
N12 Y4 S4 90.05(18)
N11 Y4 S4 130.4(2)
N10 Y4 S4 95.67(17)
C109 Y4 S4 67.50(17)
N12 Y4 P8 142.13(19)
N11 Y4 P8 110.06(19)
N10 Y4 P8 30.00(16)
C109 Y4 P8 34.08(15)
S4 Y4 P8 83.22(6)
N12 Y4 P7 126.99(18)
N11 Y4 P7 109.74(18)
N10 Y4 P7 83.15(15)
C109 Y4 P7 31.68(16)
S4 Y4 P7 37.18(6)
P8 Y4 P7 58.00(6)
P1 S2 Y2 83.64(9)
P3 S3 Y3 84.57(10)
P5 S1 Y1 86.25(11)
P7 S4 Y4 84.61(10)
C37 P1 C38 107.7(4)
C37 P1 C44 116.3(4)
C38 P1 C44 102.7(4)
C37 P1 S2 108.8(3)
C38 P1 S2 110.5(3)
C44 P1 S2 110.6(3)
C37 P1 Y2 52.5(2)
C38 P1 Y2 107.8(3)
C44 P1 Y2 149.5(3)
S2 P1 Y2 59.63(8)
N4 P2 C37 108.0(4)
N4 P2 C50 113.9(4)
C37 P2 C50 105.5(4)
N4 P2 C56 110.4(4)
C37 P2 C56 113.1(4)
C50 P2 C56 105.9(4)
N4 P2 Y2 49.2(3)
C37 P2 Y2 59.0(2)
C50 P2 Y2 121.7(3)
C56 P2 Y2 132.3(3)
C73 P3 C74 107.1(4)
C73 P3 C80 115.0(4)
C74 P3 C80 102.7(4)
C73 P3 S3 111.0(3)
C74 P3 S3 111.3(3)
C80 P3 S3 109.4(3)
C73 P3 Y3 55.3(2)
C74 P3 Y3 111.2(3)
C80 P3 Y3 146.1(3)
S3 P3 Y3 58.10(8)
N7 P4 C73 109.8(4)
N7 P4 C86 110.1(4)
C73 P4 C86 112.4(4)
N7 P4 C92 113.2(4)
C73 P4 C92 104.2(4)
C86 P4 C92 106.9(4)
N7 P4 Y3 48.5(3)
C73 P4 Y3 61.3(3)
C86 P4 Y3 130.1(3)
C92 P4 Y3 122.8(3)
C1 P5 C8 115.0(4)
C1 P5 C2 106.9(5)
C8 P5 C2 104.0(5)
C1 P5 S1 111.2(3)
C8 P5 S1 108.1(4)
C2 P5 S1 111.4(3)
C1 P5 Y1 56.5(2)
C8 P5 Y1 142.9(3)
C2 P5 Y1 113.0(3)
S1 P5 Y1 56.55(9)
N1 P6 C1 108.4(3)
N1 P6 C14 111.6(4)
C1 P6 C14 112.7(4)
N1 P6 C20 113.4(4)
C1 P6 C20 102.9(4)
C14 P6 C20 107.6(4)
N1 P6 Y1 47.0(2)
C1 P6 Y1 61.9(2)
C14 P6 Y1 135.9(3)
C20 P6 Y1 116.3(3)
C109 P7 C116 116.4(4)
C109 P7 C110 105.3(4)
C116 P7 C110 103.9(4)
C109 P7 S4 111.0(3)
C116 P7 S4 108.3(3)
C110 P7 S4 111.8(3)
C109 P7 Y4 55.9(2)
C116 P7 Y4 148.1(3)
C110 P7 Y4 108.0(3)
S4 P7 Y4 58.20(8)
N10 P8 C109 109.7(3)
N10 P8 C122 112.9(4)
C109 P8 C122 104.3(4)
N10 P8 C128 110.4(4)
C109 P8 C128 112.7(4)
C122 P8 C128 106.7(4)
N10 P8 Y4 48.5(2)
C109 P8 Y4 61.4(2)
C122 P8 Y4 119.2(3)
C128 P8 Y4 133.9(3)
N4 Si6 C63 114.3(4)
N4 Si6 C62 111.5(4)
C63 Si6 C62 106.4(5)
N4 Si6 C64 108.3(4)
C63 Si6 C64 108.9(4)
C62 Si6 C64 107.2(4)
N3 Si5 C35 117.2(5)
N3 Si5 C36A 111.8(7)
C35 Si5 C36A 117.9(8)
N3 Si5 C36B 107.1(11)
C35 Si5 C36B 100.0(11)
N5 Si7 C65 119.5(6)
N5 Si7 C66 116.4(5)
C65 Si7 C66 106.9(6)
N11 Si18 C139 111.4(4)
N11 Si18 C140 112.7(5)
C139 Si18 C140 106.4(6)
N6 Si9 C70 115.1(6)
N6 Si9 C69 116.3(5)
C70 Si9 C69 111.6(6)
N6 Si10 C72 113.5(6)
N6 Si10 C71 113.0(5)
C72 Si10 C71 105.8(6)
N7 Si11 C100 114.6(4)
N7 Si11 C99 109.6(4)
C100 Si11 C99 106.2(5)
N7 Si11 C98 108.0(4)
C100 Si11 C98 108.1(5)
C99 Si11 C98 110.3(4)
N9 Si12 C101 117.4(5)
N9 Si12 C102 117.3(5)
C101 Si12 C102 105.9(6)
C68B Si8 N5 113.4(12)
C68B Si8 C68A 74.7(12)
N5 Si8 C68A 115.5(7)
C68B Si8 C67 126.9(12)
N5 Si8 C67 113.6(4)
C68A Si8 C67 105.3(8)
N8 Si14 C105 119.0(4)
N8 Si14 C106 116.3(5)
C105 Si14 C106 107.3(5)
N8 Si15 C107 112.5(5)
N8 Si15 C108 114.0(5)
C107 Si15 C108 105.1(6)
N9 Si13 C103 114.5(5)
N9 Si13 C104 112.7(5)
C103 Si13 C104 105.5(6)
N1 Si1 C28 113.6(4)
N1 Si1 C27 107.6(5)
C28 Si1 C27 108.5(5)
N1 Si1 C26 108.4(4)
C28 Si1 C26 110.6(6)
C27 Si1 C26 108.1(5)
N3 Si4 C33 116.6(5)
N3 Si4 C34 117.5(5)
C33 Si4 C34 106.3(5)
N2 Si2 C29 117.9(4)
N2 Si2 C30 114.2(4)
C29 Si2 C30 111.2(5)
N2 Si3 C32 112.4(5)
N2 Si3 C31 111.2(4)
C32 Si3 C31 111.3(5)
N10 Si16 C134 114.0(4)
N10 Si16 C135 109.0(4)
C134 Si16 C135 106.7(5)
N10 Si16 C136 108.9(4)
C134 Si16 C136 107.8(4)
C135 Si16 C136 110.4(5)
N11 Si17 C137 115.4(4)
N11 Si17 C138 117.0(4)
C137 Si17 C138 108.9(5)
N12 Si19 C141 116.3(5)
N12 Si19 C142 117.2(5)
C141 Si19 C142 107.9(5)
N12 Si20 C144 114.6(4)
N12 Si20 C143 110.4(4)
C144 Si20 C143 109.1(5)
P2 N4 Si6 129.0(4)
P2 N4 Y2 99.5(3)
Si6 N4 Y2 130.9(4)
Si7 N5 Si8 123.9(4)
Si7 N5 Y2 100.7(4)
Si8 N5 Y2 134.7(4)
Si9 N6 Si10 126.4(5)
Si9 N6 Y2 100.9(4)
Si10 N6 Y2 132.3(5)
P4 N7 Si11 127.8(4)
P4 N7 Y3 101.1(4)
Si11 N7 Y3 129.8(3)
Si13 N9 Si12 126.4(4)
Si13 N9 Y3 130.8(5)
Si12 N9 Y3 102.5(4)
Si15 N8 Si14 122.2(4)
Si15 N8 Y3 136.2(4)
Si14 N8 Y3 101.1(3)
P6 N1 Si1 127.0(4)
P6 N1 Y1 102.8(3)
Si1 N1 Y1 130.0(4)
Si5 N3 Si4 119.0(4)
Si5 N3 Y1 139.0(4)
Si4 N3 Y1 102.0(3)
Si2 N2 Si3 125.1(5)
Si2 N2 Y1 102.9(3)
Si3 N2 Y1 130.6(4)
P8 N10 Si16 129.4(4)
P8 N10 Y4 101.5(3)
Si16 N10 Y4 128.7(3)
Si17 N11 Si18 128.8(5)
Si17 N11 Y4 103.2(4)
Si18 N11 Y4 126.8(4)
Si19 N12 Si20 122.0(4)
Si19 N12 Y4 104.6(3)
Si20 N12 Y4 133.4(4)
C45 C44 C49 120.2(7)
C45 C44 P1 119.1(6)
C49 C44 P1 120.7(6)
C44 C49 C48 119.4(8)
C47 C48 C49 118.2(8)
C46 C47 C48 123.1(8)
C47 C46 C45 119.2(8)
C44 C45 C46 119.9(8)
C39 C38 C43 118.4(9)
C39 C38 P1 123.0(8)
C43 C38 P1 118.3(6)
C42 C43 C38 120.1(8)
C43 C42 C41 119.6(10)
C40 C41 C42 119.6(10)
C41 C40 C39 121.1(9)
C40 C39 C38 121.1(10)
P1 C37 P2 123.5(4)
P1 C37 Y2 96.1(3)
P2 C37 Y2 86.2(3)
C57 C56 C61 119.3(9)
C57 C56 P2 123.1(7)
C61 C56 P2 117.5(7)
C56 C61 C60 119.2(10)
C59 C60 C61 115.0(10)
C58 C59 C60 126.4(11)
C59 C58 C57 116.8(11)
C56 C57 C58 123.2(10)
C51 C50 C55 118.0(8)
C51 C50 P2 120.9(6)
C55 C50 P2 121.1(7)
C54 C55 C50 120.7(9)
C53 C54 C55 120.9(9)
C54 C53 C52 120.1(9)
C51 C52 C53 119.0(9)
C50 C51 C52 121.0(8)
C79 C74 C75 117.9(8)
C79 C74 P3 120.7(6)
C75 C74 P3 121.3(7)
C74 C79 C78 121.4(8)
C77 C78 C79 119.6(11)
C76 C77 C78 119.8(10)
C77 C76 C75 120.2(9)
C74 C75 C76 120.9(9)
C81 C80 C85 120.5(9)
C81 C80 P3 120.1(7)
C85 C80 P3 119.4(7)
C80 C85 C84 118.3(11)
C83 C84 C85 119.7(11)
C84 C83 C82 123.1(11)
C81 C82 C83 117.4(11)
C82 C81 C80 120.8(10)
P4 C73 P3 127.4(4)
P4 C73 Y3 84.8(3)
P3 C73 Y3 93.0(3)
C97 C92 C93 120.6(8)
C97 C92 P4 120.2(7)
C93 C92 P4 119.2(6)
C92 C97 C96 119.5(10)
C95 C96 C97 120.2(9)
C96 C95 C94 120.0(10)
C93 C94 C95 119.8(11)
C94 C93 C92 119.9(9)
C91 C86 C87 120.1(8)
C91 C86 P4 118.0(7)
C87 C86 P4 121.9(7)
C86 C91 C90 120.7(10)
C89 C90 C91 120.3(11)
C90 C89 C88 121.2(10)
C89 C88 C87 120.0(10)
C86 C87 C88 117.7(10)
C7 C2 C3 117.3(10)
C7 C2 P5 124.0(9)
C3 C2 P5 118.6(6)
C4 C3 C2 118.2(8)
C3 C4 C5 119.8(10)
C6 C5 C4 119.8(11)
C5 C6 C7 121.3(11)
C2 C7 C6 123.3(11)
C9 C8 C13 118.9(9)
C9 C8 P5 123.0(8)
C13 C8 P5 118.1(8)
C8 C9 C10 124.4(10)
C9 C10 C11 117.2(10)
C10 C11 C12 120.2(9)
C13 C12 C11 117.7(10)
C8 C13 C12 121.5(10)
P6 C1 P5 128.0(5)
P6 C1 Y1 84.4(3)
P5 C1 Y1 91.6(3)
C21 C20 C25 119.3(9)
C21 C20 P6 119.4(7)
C25 C20 P6 121.3(7)
C20 C25 C24 117.6(8)
C23 C24 C25 122.1(10)
C24 C23 C22 120.9(10)
C21 C22 C23 118.4(9)
C22 C21 C20 121.6(10)
C19 C14 C15 116.7(9)
C19 C14 P6 124.5(8)
C15 C14 P6 118.8(7)
C14 C19 C18 120.5(10)
C17 C18 C19 120.5(10)
C16 C17 C18 119.8(11)
C17 C16 C15 121.6(10)
C16 C15 C14 120.9(9)
C121 C116 C117 119.8(8)
C121 C116 P7 121.1(7)
C117 C116 P7 119.1(6)
C118 C117 C116 118.4(9)
C119 C118 C117 120.4(10)
C118 C119 C120 121.7(9)
C119 C120 C121 120.0(9)
C120 C121 C116 119.7(9)
C115 C110 C111 120.2(9)
C115 C110 P7 118.8(7)
C111 C110 P7 120.7(7)
C112 C111 C110 119.7(9)
C111 C112 C113 120.5(8)
C112 C113 C114 120.8(9)
C113 C114 C115 120.0(9)
C110 C115 C114 118.5(8)
P7 C109 P8 126.6(5)
P7 C109 Y4 92.4(3)
P8 C109 Y4 84.5(3)
C133 C128 C129 118.8(9)
C133 C128 P8 124.7(7)
C129 C128 P8 116.5(6)
C130 C129 C128 121.3(9)
C131 C130 C129 119.1(10)
C132 C131 C130 119.3(10)
C131 C132 C133 121.9(9)
C128 C133 C132 119.5(9)
C123 C122 C127 118.4(9)
C123 C122 P8 119.9(7)
C127 C122 P8 121.3(6)
C122 C127 C126 121.6(8)
C125 C126 C127 117.6(9)
C124 C125 C126 121.8(9)
C125 C124 C123 119.2(9)
C122 C123 C124 121.3(9)

loop_
_geom_bond_atom_site_label_1
_geom_bond_atom_site_label_2
_geom_bond_distance
Y2 N6 2.220(7)
Y2 N5 2.236(7)
Y2 N4 2.357(7)
Y2 C37 2.637(7)
Y2 S2 2.870(2)
Y2 P2 3.071(2)
Y2 P1 3.306(2)
Y3 N9 2.221(6)
Y3 N8 2.249(6)
Y3 N7 2.355(7)
Y3 C73 2.718(7)
Y3 S3 2.817(2)
Y3 P4 3.085(2)
Y3 P3 3.303(2)
Y1 N2 2.241(8)
Y1 N3 2.250(7)
Y1 N1 2.332(7)
Y1 C1 2.756(7)
Y1 S1 2.764(2)
Y1 P6 3.109(2)
Y1 P5 3.305(2)
Y4 N12 2.236(7)
Y4 N11 2.237(8)
Y4 N10 2.370(6)
Y4 C109 2.735(7)
Y4 S4 2.817(2)
Y4 P8 3.099(2)
Y4 P7 3.300(2)
S2 P1 1.990(3)
S3 P3 2.012(3)
S1 P5 2.002(4)
S4 P7 2.003(3)
P1 C37 1.732(8)
P1 C38 1.819(9)
P1 C44 1.836(8)
P2 N4 1.616(7)
P2 C37 1.758(9)
P2 C50 1.794(9)
P2 C56 1.799(9)
P3 C73 1.741(9)
P3 C74 1.800(8)
P3 C80 1.809(9)
P4 N7 1.590(6)
P4 C73 1.729(9)
P4 C86 1.819(8)
P4 C92 1.834(8)
P5 C1 1.747(8)
P5 C8 1.802(9)
P5 C2 1.814(11)
P6 N1 1.603(7)
P6 C1 1.731(9)
P6 C14 1.767(10)
P6 C20 1.820(9)
P7 C109 1.735(7)
P7 C116 1.824(8)
P7 C110 1.826(10)
P8 N10 1.581(7)
P8 C109 1.745(7)
P8 C122 1.798(9)
P8 C128 1.828(9)
Si6 N4 1.723(7)
Si6 C63 1.865(11)
Si6 C62 1.879(9)
Si6 C64 1.880(9)
Si5 N3 1.680(8)
Si5 C35 1.787(12)
Si5 C36A 1.808(17)
Si5 C36B 1.95(3)
Si7 N5 1.677(8)
Si7 C65 1.822(11)
Si7 C66 1.922(11)
Si18 N11 1.710(8)
Si18 C139 1.849(10)
Si18 C140 1.851(11)
Si9 N6 1.677(9)
Si9 C70 1.868(11)
Si9 C69 1.885(13)
Si10 N6 1.705(9)
Si10 C72 1.837(11)
Si10 C71 1.898(11)
Si11 N7 1.762(7)
Si11 C100 1.846(10)
Si11 C99 1.850(9)
Si11 C98 1.852(9)
Si12 N9 1.707(9)
Si12 C101 1.849(11)
Si12 C102 1.935(11)
Si8 C68B 1.56(3)
Si8 N5 1.729(9)
Si8 C68A 1.812(15)
Si8 C67 1.893(11)
Si14 N8 1.715(7)
Si14 C105 1.853(11)
Si14 C106 1.882(10)
Si15 N8 1.689(8)
Si15 C107 1.852(12)
Si15 C108 1.871(10)
Si13 N9 1.679(8)
Si13 C103 1.849(10)
Si13 C104 1.851(10)
Si1 N1 1.765(8)
Si1 C28 1.859(9)
Si1 C27 1.873(10)
Si1 C26 1.876(11)
Si4 N3 1.703(8)
Si4 C33 1.854(10)
Si4 C34 1.857(12)
Si2 N2 1.650(7)
Si2 C29 1.852(10)
Si2 C30 1.881(9)
Si3 N2 1.747(7)
Si3 C32 1.838(13)
Si3 C31 1.849(9)
Si16 N10 1.743(7)
Si16 C134 1.833(9)
Si16 C135 1.840(11)
Si16 C136 1.876(10)
Si17 N11 1.659(8)
Si17 C137 1.863(8)
Si17 C138 1.872(10)
Si19 N12 1.665(7)
Si19 C141 1.880(10)
Si19 C142 1.881(11)
Si20 N12 1.722(7)
Si20 C144 1.821(9)
Si20 C143 1.901(12)
C44 C45 1.375(11)
C44 C49 1.400(11)
C49 C48 1.406(11)
C48 C47 1.370(13)
C47 C46 1.353(11)
C46 C45 1.393(11)
C38 C39 1.375(11)
C38 C43 1.403(13)
C43 C42 1.379(13)
C42 C41 1.409(11)
C41 C40 1.345(15)
C40 C39 1.374(14)
C56 C57 1.374(12)
C56 C61 1.378(11)
C61 C60 1.487(14)
C60 C59 1.376(16)
C59 C58 1.334(14)
C58 C57 1.387(12)
C50 C51 1.389(13)
C50 C55 1.407(11)
C55 C54 1.383(13)
C54 C53 1.349(14)
C53 C52 1.410(13)
C52 C51 1.397(12)
C74 C79 1.348(13)
C74 C75 1.355(11)
C79 C78 1.399(14)
C78 C77 1.368(13)
C77 C76 1.318(15)
C76 C75 1.418(13)
C80 C81 1.382(12)
C80 C85 1.389(12)
C85 C84 1.408(13)
C84 C83 1.335(16)
C83 C82 1.393(16)
C82 C81 1.382(13)
C92 C97 1.365(11)
C92 C93 1.376(13)
C97 C96 1.386(13)
C96 C95 1.363(15)
C95 C94 1.386(14)
C94 C93 1.371(13)
C86 C91 1.364(12)
C86 C87 1.391(13)
C91 C90 1.377(12)
C90 C89 1.341(15)
C89 C88 1.356(15)
C88 C87 1.427(13)
C2 C7 1.259(12)
C2 C3 1.483(14)
C3 C4 1.378(12)
C4 C5 1.421(12)
C5 C6 1.262(15)
C6 C7 1.435(15)
C8 C9 1.336(14)
C8 C13 1.384(12)
C9 C10 1.392(13)
C10 C11 1.400(15)
C11 C12 1.436(16)
C12 C13 1.399(12)
C20 C21 1.379(11)
C20 C25 1.389(12)
C25 C24 1.419(13)
C24 C23 1.314(13)
C23 C22 1.390(15)
C22 C21 1.379(13)
C14 C19 1.398(12)
C14 C15 1.418(13)
C19 C18 1.426(14)
C18 C17 1.372(16)
C17 C16 1.344(14)
C16 C15 1.398(12)
C116 C121 1.388(11)
C116 C117 1.394(13)
C117 C118 1.384(12)
C118 C119 1.347(13)
C119 C120 1.352(15)
C120 C121 1.365(12)
C110 C115 1.383(12)
C110 C111 1.413(11)
C111 C112 1.365(11)
C112 C113 1.368(14)
C113 C114 1.381(12)
C114 C115 1.409(12)
C128 C133 1.362(11)
C128 C129 1.385(13)
C129 C130 1.380(12)
C130 C131 1.366(13)
C131 C132 1.364(15)
C132 C133 1.372(13)
C122 C123 1.377(11)
C122 C127 1.391(12)
C127 C126 1.414(13)
C126 C125 1.390(13)
C125 C124 1.371(13)
C124 C123 1.403(13)
